data_4346893
loop_
_publ_author_name
'Kim, Seulgi'
'Siewe, Arlette Deukam'
'Lee, Eunji'
'Ju, Huiyeong'
'Park, In-Hyeok'
'Park, Ki-Min'
'Ikeda, Mari'
'Habata, Yoichi'
'Lee, Shim Sung'

_publ_section_title
;
 Ligand-Induced Formation of Copper(I) Iodide Clusters: Exocyclic
 Coordination Polymers with Bis-dithiamacrocycle Isomers.
;
_journal_issue 5
_journal_name_full 'Inorganic chemistry'
_journal_page_first 2018
_journal_page_last 2022
_journal_paper_doi 10.1021/acs.inorgchem.5b02314
_journal_volume 55
_journal_year 2016
_chemical_formula_moiety 'C22 H32 Cu4 I4 O4 S4'
_chemical_formula_sum 'C22 H32 Cu4 I4 O4 S4'
_chemical_formula_weight 1250.48
_space_group_IT_number 2
_space_group_name_Hall '-P 1'
_space_group_name_H-M_alt 'P -1'
_symmetry_cell_setting triclinic
_symmetry_space_group_name_Hall '-P 1'
_symmetry_space_group_name_H-M 'P -1'
_atom_sites_solution_hydrogens geom
_atom_sites_solution_primary direct
_atom_sites_solution_secondary difmap
_audit_creation_method SHELXL-97
_cell_angle_alpha 76.169(5)
_cell_angle_beta 79.828(5)
_cell_angle_gamma 68.587(5)
_cell_formula_units_Z 2
_cell_length_a 8.5912(6)
_cell_length_b 11.1321(8)
_cell_length_c 19.9358(15)
_cell_measurement_reflns_used 4507
_cell_measurement_temperature 173(2)
_cell_measurement_theta_max 28.45
_cell_measurement_theta_min 2.44
_cell_volume 1715.1(2)
_computing_cell_refinement 'Bruker SAINT'
_computing_data_collection 'Bruker APEX2'
_computing_data_reduction 'Bruker SAINT'
_computing_molecular_graphics 'Bruker SHELXTL'
_computing_publication_material 'Bruker SHELXTL'
_computing_structure_refinement 'SHELXL-97 (Sheldrick, 2008)'
_computing_structure_solution 'SHELXS-97 (Sheldrick, 2008)'
_diffrn_ambient_temperature 173(2)
_diffrn_measured_fraction_theta_full 0.974
_diffrn_measured_fraction_theta_max 0.974
_diffrn_measurement_device_type 'Bruker APEX-II CCD'
_diffrn_measurement_method '\f and \w scans'
_diffrn_radiation_monochromator graphite
_diffrn_radiation_source 'fine-focus sealed tube'
_diffrn_radiation_type MoK\a
_diffrn_radiation_wavelength 0.71073
_diffrn_reflns_av_R_equivalents 0.0831
_diffrn_reflns_av_sigmaI/netI 0.1115
_diffrn_reflns_limit_h_max 10
_diffrn_reflns_limit_h_min -10
_diffrn_reflns_limit_k_max 13
_diffrn_reflns_limit_k_min -13
_diffrn_reflns_limit_l_max 24
_diffrn_reflns_limit_l_min -24
_diffrn_reflns_number 17367
_diffrn_reflns_theta_full 26.00
_diffrn_reflns_theta_max 26.00
_diffrn_reflns_theta_min 1.06
_exptl_absorpt_coefficient_mu 6.317
_exptl_absorpt_correction_T_max 0.7031
_exptl_absorpt_correction_T_min 0.3647
_exptl_absorpt_correction_type multi-scan
_exptl_absorpt_process_details SADABS
_exptl_crystal_colour colourless
_exptl_crystal_density_diffrn 2.421
_exptl_crystal_density_method 'not measured'
_exptl_crystal_description needle
_exptl_crystal_F_000 1176
_exptl_crystal_size_max 0.20
_exptl_crystal_size_mid 0.09
_exptl_crystal_size_min 0.06
_refine_diff_density_max 1.914
_refine_diff_density_min -2.707
_refine_diff_density_rms 0.255
_refine_ls_extinction_method none
_refine_ls_goodness_of_fit_ref 1.103
_refine_ls_hydrogen_treatment constr
_refine_ls_matrix_type full
_refine_ls_number_parameters 390
_refine_ls_number_reflns 6573
_refine_ls_number_restraints 78
_refine_ls_restrained_S_all 1.117
_refine_ls_R_factor_all 0.1478
_refine_ls_R_factor_gt 0.0752
_refine_ls_shift/su_max 0.000
_refine_ls_shift/su_mean 0.000
_refine_ls_structure_factor_coef Fsqd
_refine_ls_weighting_details 'calc w=1/[\s^2^(Fo^2^)+(0.0979P)^2^+0.0000P] where P=(Fo^2^+2Fc^2^)/3'
_refine_ls_weighting_scheme calc
_refine_ls_wR_factor_gt 0.1823
_refine_ls_wR_factor_ref 0.2209
_reflns_number_gt 3519
_reflns_number_total 6573
_reflns_threshold_expression >2sigma(I)
_cod_data_source_file ic5b02314_si_002.cif
_cod_data_source_block 1b
_cod_depositor_comments
;
The following automatic conversions were performed:

data item '_symmetry_cell_setting' value 'Triclinic' was changed to
'triclinic' in accordance with the
/home/saulius/struct/COD-crude-data/automatic-downloads/DataCite-retrospective/ACS/depositions/lib/dictionaries/cif_core.dic
dictionary named 'cif_core.dic' version 2.4.2 last updated on
2011-04-26.

Automatic conversion script
Id: cif_fix_values 6909 2019-04-08 15:41:33Z antanas 
;
_cod_original_sg_symbol_Hall -P1
_cod_original_sg_symbol_H-M P-1
_cod_database_code 4346893

loop_
_symmetry_equiv_pos_as_xyz
'x, y, z'
'-x, -y, -z'

loop_
_atom_site_label
_atom_site_type_symbol
_atom_site_fract_x
_atom_site_fract_y
_atom_site_fract_z
_atom_site_U_iso_or_equiv
_atom_site_adp_type
_atom_site_occupancy
_atom_site_symmetry_multiplicity
_atom_site_calc_flag
_atom_site_refinement_flags
_atom_site_disorder_assembly
_atom_site_disorder_group
Cu1 Cu 1.0860(3) -0.11332(19) -0.29122(13) 0.0638(7) Uani 1 1 d . . .
Cu2 Cu 1.1039(2) 0.11761(19) -0.33734(11) 0.0529(5) Uani 1 1 d . . .
Cu3 Cu 0.9049(3) 0.09007(19) -0.21314(11) 0.0579(6) Uani 1 1 d . . .
Cu4 Cu 1.2264(3) -0.0152(2) -0.20374(12) 0.0715(7) Uani 1 1 d . . .
I1 I 1.39004(13) -0.09659(12) -0.32042(7) 0.0679(4) Uani 1 1 d . . .
I2 I 0.80330(12) 0.10271(9) -0.33272(5) 0.0432(3) Uani 1 1 d . . .
I3 I 1.10801(14) 0.24371(10) -0.23915(6) 0.0570(4) Uani 1 1 d . . .
I4 I 1.01491(19) -0.16100(11) -0.15398(7) 0.0799(5) Uani 1 1 d . . .
S1 S 1.0703(5) -0.2892(4) -0.3283(2) 0.0529(11) Uani 1 1 d . . .
S2 S 0.8325(5) -0.2412(4) -0.5586(2) 0.0516(11) Uani 1 1 d . . .
S3 S 0.6791(6) 0.1866(4) -0.1400(2) 0.0602(13) Uani 1 1 d . . .
O1 O 0.8242(15) -0.4104(10) -0.3681(6) 0.060(3) Uani 1 1 d . A .
O3 O 0.400(2) 0.4365(13) -0.1018(8) 0.099(5) Uani 1 1 d . . .
O4 O 0.3371(16) 0.3438(14) 0.0367(6) 0.087(4) Uani 1 1 d . B .
C2 C 0.7547(19) -0.5061(16) -0.3724(9) 0.057(4) Uani 1 1 d D . .
H2A H 0.7584 -0.5686 -0.3276 0.068 Uiso 0.62(3) 1 calc PR A 1
H2B H 0.8211 -0.5561 -0.4088 0.068 Uiso 0.62(3) 1 calc PR A 1
H2C H 0.6426 -0.4878 -0.3456 0.068 Uiso 0.38(3) 1 d PR A 2
H2D H 0.8275 -0.5941 -0.3511 0.068 Uiso 0.38(3) 1 d PR A 2
C3 C 0.801(2) -0.3840(16) -0.3005(8) 0.052(4) Uani 1 1 d . . .
H3A H 0.8715 -0.4611 -0.2697 0.062 Uiso 1 1 calc R A .
H3B H 0.6822 -0.3668 -0.2816 0.062 Uiso 1 1 calc R . .
C4 C 0.8499(18) -0.2664(14) -0.3032(8) 0.050(4) Uani 1 1 d . A .
H4A H 0.8195 -0.2419 -0.2569 0.060 Uiso 1 1 calc R . .
H4B H 0.7830 -0.1919 -0.3364 0.060 Uiso 1 1 calc R . .
C5 C 1.0914(17) -0.2677(14) -0.4238(8) 0.046(4) Uani 1 1 d . . .
C6 C 1.0393(19) -0.1329(15) -0.4639(8) 0.048(4) Uani 1 1 d . . .
C7 C 1.147(2) -0.0626(15) -0.4700(8) 0.047(4) Uani 1 1 d . . .
H7A H 1.2487 -0.1046 -0.4487 0.057 Uiso 1 1 calc R . .
C8 C 1.1128(19) 0.0675(16) -0.5062(8) 0.049(4) Uani 1 1 d . . .
C9 C 0.7655(18) -0.1387(13) -0.4925(8) 0.043(4) Uani 1 1 d . . .
H9A H 0.6525 -0.0733 -0.5005 0.052 Uiso 1 1 calc R . .
H9B H 0.7573 -0.1945 -0.4461 0.052 Uiso 1 1 calc R . .
C10 C 0.634(2) -0.2529(16) -0.5703(8) 0.064(5) Uani 1 1 d D . .
H10A H 0.5436 -0.1672 -0.5684 0.076 Uiso 0.62(3) 1 calc PR A 1
H10B H 0.6411 -0.2741 -0.6165 0.076 Uiso 0.62(3) 1 calc PR A 1
H10C H 0.5442 -0.1838 -0.5487 0.076 Uiso 0.38(3) 1 d PR A 2
H10D H 0.6232 -0.2280 -0.6208 0.076 Uiso 0.38(3) 1 d PR A 2
C12 C 0.239(4) 0.465(2) 0.0065(14) 0.132(11) Uani 1 1 d . . .
H12A H 0.2864 0.5326 0.0086 0.159 Uiso 1 1 calc R . .
H12B H 0.1238 0.4874 0.0307 0.159 Uiso 1 1 calc R . .
C13 C 0.235(3) 0.459(3) -0.0656(14) 0.114(8) Uani 1 1 d U . .
H13A H 0.1940 0.3879 -0.0671 0.137 Uiso 1 1 calc R . .
H13B H 0.1569 0.5434 -0.0886 0.137 Uiso 1 1 calc R . .
C14 C 0.407(3) 0.4144(19) -0.1692(10) 0.085(7) Uani 1 1 d . . .
H14A H 0.3611 0.4992 -0.2011 0.102 Uiso 1 1 calc R . .
H14B H 0.3378 0.3596 -0.1686 0.102 Uiso 1 1 calc R . .
C15 C 0.578(3) 0.3487(15) -0.1930(8) 0.070(5) Uani 1 1 d . . .
H15A H 0.6444 0.4058 -0.1941 0.084 Uiso 1 1 calc R . .
H15B H 0.5826 0.3376 -0.2411 0.084 Uiso 1 1 calc R . .
C16 C 0.759(2) 0.2338(18) -0.0726(9) 0.072(5) Uani 1 1 d U . .
H16A H 0.8167 0.2978 -0.0949 0.086 Uiso 1 1 calc R . .
H16B H 0.6640 0.2757 -0.0402 0.086 Uiso 1 1 calc R . .
C17 C 0.880(2) 0.1127(17) -0.0331(9) 0.066(5) Uani 1 1 d U . .
C18 C 1.049(3) 0.0860(18) -0.0494(10) 0.071(5) Uani 1 1 d U . .
H18A H 1.0817 0.1493 -0.0845 0.085 Uiso 1 1 calc R . .
C19 C 1.182(3) -0.0240(19) -0.0208(10) 0.075(5) Uani 1 1 d U . .
C20 C 0.635(2) 0.0314(18) 0.0507(8) 0.080(6) Uani 1 1 d DU . .
H20A H 0.6287 -0.0580 0.0582 0.096 Uiso 0.638(17) 1 calc PR B 1
H20B H 0.5591 0.0876 0.0148 0.096 Uiso 0.638(17) 1 calc PR B 1
H20C H 0.6248 -0.0534 0.0769 0.096 Uiso 0.362(17) 1 calc PR B 2
H20D H 0.5516 0.0741 0.0162 0.096 Uiso 0.362(17) 1 calc PR B 2
C22 C 0.350(2) 0.328(2) 0.1048(13) 0.110(8) Uani 1 1 d DU . .
H22A H 0.2838 0.2726 0.1316 0.131 Uiso 0.638(17) 1 calc PR B 1
H22B H 0.2996 0.4153 0.1187 0.131 Uiso 0.638(17) 1 calc PR B 1
H22C H 0.2392 0.3701 0.1296 0.131 Uiso 0.362(17) 1 calc PR B 2
H22D H 0.4314 0.3664 0.1123 0.131 Uiso 0.362(17) 1 calc PR B 2
S4 S 0.5483(12) 0.0968(8) 0.1356(4) 0.068(4) Uani 0.638(17) 1 d PD . 1
C21 C 0.527(3) 0.267(2) 0.1230(14) 0.064(8) Uani 0.638(17) 1 d PD B 1
H21A H 0.5417 0.2903 0.1659 0.076 Uiso 0.638(17) 1 calc PR B 1
H21B H 0.6075 0.2909 0.0846 0.076 Uiso 0.638(17) 1 calc PR B 1
S4' S 0.6409(15) 0.1361(10) 0.1034(6) 0.038(4) Uani 0.362(17) 1 d PD . 2
C21' C 0.410(5) 0.180(2) 0.129(2) 0.045(11) Uani 0.362(17) 1 d PDU B 2
H21C H 0.3587 0.1381 0.1047 0.054 Uiso 0.362(17) 1 calc PR B 2
H21D H 0.3850 0.1557 0.1796 0.054 Uiso 0.362(17) 1 calc PR B 2
O2 O 0.558(3) -0.335(2) -0.4467(12) 0.070(7) Uani 0.62(3) 1 d PD A 1
C1 C 0.577(2) -0.439(2) -0.3892(11) 0.066(10) Uani 0.62(3) 1 d PD A 1
H1A H 0.5343 -0.5039 -0.3985 0.079 Uiso 0.62(3) 1 calc PR A 1
H1B H 0.5077 -0.4039 -0.3483 0.079 Uiso 0.62(3) 1 calc PR A 1
C11 C 0.592(5) -0.357(3) -0.5147(12) 0.071(11) Uani 0.62(3) 1 d PDU A 1
H11A H 0.4934 -0.3703 -0.5270 0.085 Uiso 0.62(3) 1 calc PR A 1
H11B H 0.6876 -0.4408 -0.5157 0.085 Uiso 0.62(3) 1 calc PR A 1
O2' O 0.609(5) -0.407(5) -0.480(2) 0.12(2) Uani 0.38(3) 1 d PD A 2
C1' C 0.738(6) -0.508(4) -0.4457(12) 0.066(15) Uani 0.38(3) 1 d PDU A 2
H1'1 H 0.8458 -0.5090 -0.4735 0.080 Uiso 0.38(3) 1 calc PR A 2
H1'2 H 0.7233 -0.5923 -0.4457 0.080 Uiso 0.38(3) 1 calc PR A 2
C11' C 0.604(7) -0.381(3) -0.552(2) 0.068(14) Uani 0.38(3) 1 d PDU A 2
H11C H 0.4933 -0.3730 -0.5643 0.082 Uiso 0.38(3) 1 calc PR A 2
H11D H 0.6936 -0.4496 -0.5742 0.082 Uiso 0.38(3) 1 calc PR A 2

loop_
_atom_site_aniso_label
_atom_site_aniso_U_11
_atom_site_aniso_U_22
_atom_site_aniso_U_33
_atom_site_aniso_U_23
_atom_site_aniso_U_13
_atom_site_aniso_U_12
Cu1 0.0718(14) 0.0500(12) 0.0826(17) -0.0224(12) -0.0330(13) -0.0179(10)
Cu2 0.0567(12) 0.0557(12) 0.0571(13) -0.0238(10) -0.0149(11) -0.0191(10)
Cu3 0.0779(14) 0.0479(11) 0.0536(13) -0.0095(10) -0.0363(12) -0.0144(10)
Cu4 0.0878(16) 0.0600(13) 0.0659(15) -0.0254(12) -0.0496(14) 0.0036(11)
I1 0.0496(7) 0.0708(8) 0.0902(10) -0.0403(7) -0.0256(7) -0.0042(6)
I2 0.0517(6) 0.0434(5) 0.0415(6) -0.0138(5) -0.0200(5) -0.0136(4)
I3 0.0758(8) 0.0514(6) 0.0566(7) -0.0211(5) -0.0279(6) -0.0199(5)
I4 0.1435(13) 0.0432(6) 0.0664(9) -0.0011(6) -0.0692(9) -0.0259(7)
S1 0.059(2) 0.042(2) 0.063(3) -0.017(2) -0.024(2) -0.0100(18)
S2 0.057(2) 0.057(2) 0.058(3) -0.032(2) -0.008(2) -0.025(2)
S3 0.104(4) 0.049(2) 0.036(2) -0.005(2) -0.034(3) -0.025(2)
O1 0.093(8) 0.059(7) 0.053(7) -0.034(6) 0.002(7) -0.044(6)
O3 0.160(15) 0.069(9) 0.065(10) -0.007(8) 0.013(10) -0.049(9)
O4 0.076(9) 0.114(11) 0.043(8) -0.020(8) -0.021(7) 0.010(8)
C2 0.058(10) 0.061(11) 0.055(12) -0.014(9) -0.010(9) -0.020(9)
C3 0.053(9) 0.066(10) 0.053(11) -0.036(9) 0.004(8) -0.029(8)
C4 0.056(10) 0.047(9) 0.055(11) -0.010(8) -0.020(9) -0.019(8)
C5 0.042(8) 0.048(9) 0.040(9) -0.011(8) -0.014(8) 0.000(7)
C6 0.057(10) 0.055(10) 0.043(10) -0.020(8) -0.010(8) -0.022(8)
C7 0.056(10) 0.052(9) 0.041(9) -0.034(8) 0.003(8) -0.014(8)
C8 0.048(9) 0.064(11) 0.039(10) -0.026(8) 0.001(8) -0.017(8)
C9 0.057(9) 0.036(7) 0.047(10) -0.015(7) -0.015(8) -0.018(7)
C10 0.082(12) 0.082(13) 0.054(11) -0.033(10) -0.003(10) -0.049(11)
C12 0.20(3) 0.070(15) 0.10(2) -0.037(15) -0.02(2) 0.007(17)
C13 0.121(12) 0.102(11) 0.102(12) -0.022(9) -0.019(9) -0.013(8)
C14 0.095(15) 0.068(12) 0.053(13) -0.009(11) -0.002(12) 0.016(11)
C15 0.119(16) 0.047(10) 0.033(10) 0.007(8) -0.027(11) -0.017(10)
C16 0.097(9) 0.072(9) 0.058(9) -0.019(7) -0.016(7) -0.032(7)
C17 0.102(9) 0.058(8) 0.054(8) -0.012(7) -0.035(7) -0.032(7)
C18 0.105(10) 0.072(9) 0.062(9) -0.016(7) -0.028(8) -0.049(7)
C19 0.104(10) 0.075(9) 0.060(9) -0.009(7) -0.037(8) -0.034(7)
C20 0.102(10) 0.083(9) 0.072(9) -0.029(7) -0.033(8) -0.031(7)
C22 0.098(11) 0.121(11) 0.089(11) -0.021(9) -0.019(9) -0.009(8)
S4 0.093(8) 0.064(5) 0.055(6) -0.007(4) -0.045(6) -0.020(5)
C21 0.08(2) 0.070(18) 0.040(16) -0.030(14) -0.013(15) -0.008(15)
S4' 0.037(7) 0.050(7) 0.031(7) -0.001(5) -0.008(5) -0.023(5)
C21' 0.050(14) 0.053(14) 0.039(14) -0.018(9) -0.009(9) -0.018(9)
O2 0.098(17) 0.092(17) 0.036(13) 0.002(13) -0.020(13) -0.051(14)
C1 0.11(3) 0.08(2) 0.037(17) -0.021(16) -0.002(17) -0.06(2)
C11 0.071(14) 0.075(14) 0.076(15) -0.016(10) -0.008(10) -0.034(9)
O2' 0.12(4) 0.25(7) 0.05(3) 0.02(4) -0.01(3) -0.15(5)
C1' 0.066(17) 0.065(17) 0.069(18) -0.009(10) -0.001(10) -0.027(11)
C11' 0.069(17) 0.071(17) 0.071(17) -0.018(10) -0.011(10) -0.026(10)

loop_
_atom_type_symbol
_atom_type_description
_atom_type_scat_dispersion_real
_atom_type_scat_dispersion_imag
_atom_type_scat_source
C C 0.0033 0.0016 'International Tables Vol C Tables 4.2.6.8 and 6.1.1.4'
H H 0.0000 0.0000 'International Tables Vol C Tables 4.2.6.8 and 6.1.1.4'
O O 0.0106 0.0060 'International Tables Vol C Tables 4.2.6.8 and 6.1.1.4'
S S 0.1246 0.1234 'International Tables Vol C Tables 4.2.6.8 and 6.1.1.4'
Cu Cu 0.3201 1.2651 'International Tables Vol C Tables 4.2.6.8 and 6.1.1.4'
I I -0.4742 1.8119 'International Tables Vol C Tables 4.2.6.8 and 6.1.1.4'

loop_
_geom_angle_atom_site_label_1
_geom_angle_atom_site_label_2
_geom_angle_atom_site_label_3
_geom_angle
_geom_angle_site_symmetry_1
_geom_angle_site_symmetry_3
S1 Cu1 Cu2 141.51(16) . .
S1 Cu1 I1 111.71(14) . .
Cu2 Cu1 I1 63.35(7) . .
S1 Cu1 I4 105.20(14) . .
Cu2 Cu1 I4 112.41(9) . .
I1 Cu1 I4 109.24(8) . .
S1 Cu1 I2 106.64(12) . .
Cu2 Cu1 I2 58.49(6) . .
I1 Cu1 I2 120.82(9) . .
I4 Cu1 I2 101.81(9) . .
S1 Cu1 Cu3 143.75(15) . .
Cu2 Cu1 Cu3 60.98(8) . .
I1 Cu1 Cu3 104.26(8) . .
I4 Cu1 Cu3 56.94(7) . .
I2 Cu1 Cu3 55.37(6) . .
S1 Cu1 Cu4 149.31(13) . .
Cu2 Cu1 Cu4 63.80(8) . .
I1 Cu1 Cu4 57.66(7) . .
I4 Cu1 Cu4 59.75(7) . .
I2 Cu1 Cu4 102.82(8) . .
Cu3 Cu1 Cu4 53.73(7) . .
S2 Cu2 Cu1 138.20(14) 2_754 .
S2 Cu2 I2 110.24(12) 2_754 .
Cu1 Cu2 I2 65.27(7) . .
S2 Cu2 I3 105.93(12) 2_754 .
Cu1 Cu2 I3 114.65(10) . .
I2 Cu2 I3 109.97(8) . .
S2 Cu2 I1 103.38(13) 2_754 .
Cu1 Cu2 I1 59.62(7) . .
I2 Cu2 I1 123.81(8) . .
I3 Cu2 I1 101.99(7) . .
S2 Cu2 Cu3 151.27(14) 2_754 .
Cu1 Cu2 Cu3 64.90(8) . .
I2 Cu2 Cu3 58.35(6) . .
I3 Cu2 Cu3 61.09(6) . .
I1 Cu2 Cu3 104.43(8) . .
S2 Cu2 Cu4 142.52(13) 2_754 .
Cu1 Cu2 Cu4 63.40(8) . .
I2 Cu2 Cu4 107.06(9) . .
I3 Cu2 Cu4 56.49(6) . .
I1 Cu2 Cu4 56.60(6) . .
Cu3 Cu2 Cu4 54.59(8) . .
S3 Cu3 Cu4 134.00(13) . .
S3 Cu3 I2 109.74(12) . .
Cu4 Cu3 I2 116.20(10) . .
S3 Cu3 I4 105.28(14) . .
Cu4 Cu3 I4 63.76(8) . .
I2 Cu3 I4 107.01(7) . .
S3 Cu3 Cu2 147.84(14) . .
Cu4 Cu3 Cu2 65.08(9) . .
I2 Cu3 Cu2 58.20(6) . .
I4 Cu3 Cu2 106.81(9) . .
S3 Cu3 I3 105.87(13) . .
Cu4 Cu3 I3 58.87(7) . .
I2 Cu3 I3 107.11(8) . .
I4 Cu3 I3 121.52(8) . .
Cu2 Cu3 I3 57.84(6) . .
S3 Cu3 Cu1 151.04(14) . .
Cu4 Cu3 Cu1 63.38(8) . .
I2 Cu3 Cu1 61.07(6) . .
I4 Cu3 Cu1 57.62(7) . .
Cu2 Cu3 Cu1 54.11(7) . .
I3 Cu3 Cu1 103.08(9) . .
S4 Cu4 S4' 26.7(3) 2_755 2_755
S4 Cu4 Cu3 149.3(3) 2_755 .
S4' Cu4 Cu3 126.8(4) 2_755 .
S4 Cu4 I3 114.5(2) 2_755 .
S4' Cu4 I3 126.0(2) 2_755 .
Cu3 Cu4 I3 63.82(7) . .
S4 Cu4 I1 98.9(2) 2_755 .
S4' Cu4 I1 114.1(3) 2_755 .
Cu3 Cu4 I1 111.28(8) . .
I3 Cu4 I1 104.70(9) . .
S4 Cu4 I4 108.7(3) 2_755 .
S4' Cu4 I4 83.1(3) 2_755 .
Cu3 Cu4 I4 58.91(7) . .
I3 Cu4 I4 121.61(9) . .
I1 Cu4 I4 105.26(8) . .
S4 Cu4 Cu1 137.2(2) 2_755 .
S4' Cu4 Cu1 126.2(3) 2_755 .
Cu3 Cu4 Cu1 62.88(8) . .
I3 Cu4 Cu1 106.07(8) . .
I1 Cu4 Cu1 56.60(7) . .
I4 Cu4 Cu1 56.21(7) . .
S4 Cu4 Cu2 147.6(3) 2_755 .
S4' Cu4 Cu2 172.5(3) 2_755 .
Cu3 Cu4 Cu2 60.33(7) . .
I3 Cu4 Cu2 57.71(6) . .
I1 Cu4 Cu2 58.72(6) . .
I4 Cu4 Cu2 100.32(7) . .
Cu1 Cu4 Cu2 52.79(6) . .
Cu1 I1 Cu4 65.73(7) . .
Cu1 I1 Cu2 57.04(6) . .
Cu4 I1 Cu2 64.68(7) . .
Cu2 I2 Cu3 63.44(7) . .
Cu2 I2 Cu1 56.23(6) . .
Cu3 I2 Cu1 63.56(7) . .
Cu4 I3 Cu2 65.81(7) . .
Cu4 I3 Cu3 57.31(7) . .
Cu2 I3 Cu3 61.07(7) . .
Cu3 I4 Cu1 65.44(7) . .
Cu3 I4 Cu4 57.34(7) . .
Cu1 I4 Cu4 64.03(7) . .
C4 S1 C5 104.2(7) . .
C4 S1 Cu1 99.5(5) . .
C5 S1 Cu1 112.7(5) . .
C10 S2 C9 101.0(7) . .
C10 S2 Cu2 102.7(5) . 2_754
C9 S2 Cu2 108.5(5) . 2_754
C15 S3 C16 101.2(8) . .
C15 S3 Cu3 103.1(6) . .
C16 S3 Cu3 108.1(7) . .
C3 O1 C2 113.0(12) . .
C14 O3 C13 112.4(19) . .
C22 O4 C12 115.4(17) . .
O1 C2 C1 109.2(14) . .
O1 C2 C1' 113(2) . .
C1 C2 C1' 69(2) . .
O1 C3 C4 109.3(13) . .
C3 C4 S1 114.9(11) . .
C6 C5 S1 117.6(11) . .
C7 C6 C8 117.4(15) . 2_754
C7 C6 C5 117.0(14) . .
C8 C6 C5 125.6(14) 2_754 .
C6 C7 C8 123.2(15) . .
C6 C8 C7 119.3(14) 2_754 .
C6 C8 C9 121.0(15) 2_754 2_754
C7 C8 C9 119.5(14) . 2_754
C8 C9 S2 111.6(11) 2_754 .
C11' C10 C11 31.9(15) . .
C11' C10 S2 121(2) . .
C11 C10 S2 110.5(19) . .
O4 C12 C13 107(2) . .
O3 C13 C12 110(2) . .
O3 C14 C15 109.2(18) . .
C14 C15 S3 114.9(14) . .
C17 C16 S3 109.3(12) . .
C18 C17 C19 120.1(17) . 2_755
C18 C17 C16 119.6(18) . .
C19 C17 C16 120.3(18) 2_755 .
C17 C18 C19 128.3(19) . .
C18 C19 C17 111.6(18) . 2_755
C18 C19 C20 117.6(18) . 2_755
C17 C19 C20 130.9(18) 2_755 2_755
C18 C19 S4' 112.7(13) . 2_755
C17 C19 S4' 110.1(13) 2_755 2_755
C20 C19 S4' 50.1(7) 2_755 2_755
C19 C20 S4' 87.3(11) 2_755 .
C19 C20 S4 117.5(11) 2_755 .
S4' C20 S4 33.8(4) . .
O4 C22 C21 113(2) . .
O4 C22 C21' 103(2) . .
C21 C22 C21' 64(2) . .
C21 S4 C20 110.8(11) . .
C21 S4 Cu4 96.4(7) . 2_755
C20 S4 Cu4 105.9(7) . 2_755
C22 C21 S4 99.2(16) . .
C20 S4' C21' 91.2(13) . .
C20 S4' C19 42.6(7) . 2_755
C21' S4' C19 132.8(13) . 2_755
C20 S4' Cu4 111.3(8) . 2_755
C21' S4' Cu4 106.7(13) . 2_755
C19 S4' Cu4 100.8(6) 2_755 2_755
C22 C21' S4' 102(2) . .
C11 O2 C1 122(2) . .
O2 C1 C2 113.5(18) . .
O2 C11 C10 117(2) . .
C11' O2' C1' 123(4) . .
O2' C1' C2 118(3) . .
O2' C11' C10 100(2) . .

loop_
_geom_bond_atom_site_label_1
_geom_bond_atom_site_label_2
_geom_bond_distance
_geom_bond_site_symmetry_2
Cu1 S1 2.306(4) .
Cu1 Cu2 2.566(3) .
Cu1 I1 2.638(2) .
Cu1 I4 2.663(3) .
Cu1 I2 2.804(2) .
Cu1 Cu3 2.868(3) .
Cu1 Cu4 2.881(3) .
Cu2 S2 2.298(5) 2_754
Cu2 I2 2.632(2) .
Cu2 I3 2.679(2) .
Cu2 I1 2.733(2) .
Cu2 Cu3 2.770(3) .
Cu2 Cu4 2.891(3) .
Cu3 S3 2.296(6) .
Cu3 Cu4 2.598(3) .
Cu3 I2 2.636(2) .
Cu3 I4 2.643(2) .
Cu3 I3 2.770(2) .
Cu4 S4 2.340(7) 2_755
Cu4 S4' 2.347(10) 2_755
Cu4 I3 2.643(2) .
Cu4 I1 2.670(3) .
Cu4 I4 2.768(3) .
S1 C4 1.810(15) .
S1 C5 1.846(16) .
S2 C10 1.816(16) .
S2 C9 1.828(14) .
S2 Cu2 2.298(5) 2_754
S3 C15 1.842(15) .
S3 C16 1.867(16) .
O1 C3 1.412(17) .
O1 C2 1.422(17) .
O3 C14 1.41(2) .
O3 C13 1.43(3) .
O4 C22 1.35(2) .
O4 C12 1.36(2) .
C2 C1 1.493(10) .
C2 C1' 1.500(10) .
C3 C4 1.499(19) .
C5 C6 1.47(2) .
C6 C7 1.39(2) .
C6 C8 1.40(2) 2_754
C7 C8 1.40(2) .
C8 C6 1.40(2) 2_754
C8 C9 1.52(2) 2_754
C9 C8 1.52(2) 2_754
C10 C11' 1.494(10) .
C10 C11 1.503(10) .
C12 C13 1.46(3) .
C14 C15 1.44(3) .
C16 C17 1.51(2) .
C17 C18 1.37(2) .
C17 C19 1.45(3) 2_755
C18 C19 1.42(3) .
C19 C17 1.45(3) 2_755
C19 C20 1.56(3) 2_755
C19 S4' 2.30(2) 2_755
C20 C19 1.56(3) 2_755
C20 S4' 1.765(9) .
C20 S4 1.923(9) .
C22 C21 1.500(10) .
C22 C21' 1.515(10) .
S4 C21 1.79(3) .
S4 Cu4 2.340(7) 2_755
S4' C21' 1.87(4) .
S4' C19 2.30(2) 2_755
S4' Cu4 2.347(10) 2_755
O2 C11 1.399(10) .
O2 C1 1.401(10) .
O2' C11' 1.396(10) .
O2' C1' 1.398(10) .
